data_2238594
loop_
_publ_author_name
'Chernyshev, Victor M.'
'Pyatakov, Dmitriy A.'
'Suponitsky, Kyrill Yu.'

_publ_section_title
;
 2-Amino-5-methyl-3-(2-oxo-2-phenylethyl)-7-phenyl-4,5,6,7-tetrahydro-3<i>H</i>-[1,2,4]triazolo[1,5-<i>a</i>]pyrimidin-8-ium
 bromide ethanol monosolvate
;
_journal_issue 10
_journal_name_full 'Acta Crystallographica Section E'
_journal_page_first o1586
_journal_page_last o1587
_journal_paper_doi 10.1107/S1600536813025853
_journal_volume 69
_journal_year 2013
_chemical_formula_iupac 'C20 H22 N5 O + , Br - , C2 H6 O'
_chemical_formula_moiety 'C20 H22 N5 O, C2 H6 O, Br'
_chemical_formula_sum 'C22 H28 Br N5 O2'
_chemical_formula_weight 474.40
_chemical_melting_point 190
_chemical_name_systematic
'2-Amino-5-methyl-3-(2-oxo-2-phenylethyl)-7-phenyl-4,5,6,7-tetrahydro-3<i>H</i>-[1,2,4]triazolo[1,5-<i>a</i>]pyrimidin-8-ium bromide ethanol monosolvate'
_space_group_IT_number 14
_symmetry_cell_setting monoclinic
_symmetry_space_group_name_Hall '-P 2ybc'
_symmetry_space_group_name_H-M 'P 1 21/c 1'
_atom_sites_solution_hydrogens mixed
_atom_sites_solution_primary direct
_atom_sites_solution_secondary difmap
_audit_creation_method SHELXL-97
_cell_angle_alpha 90.00
_cell_angle_beta 95.735(2)
_cell_angle_gamma 90.00
_cell_formula_units_Z 4
_cell_length_a 10.7471(13)
_cell_length_b 13.3261(16)
_cell_length_c 15.5792(19)
_cell_measurement_reflns_used 8717
_cell_measurement_temperature 120(2)
_cell_measurement_theta_max 27.98
_cell_measurement_theta_min 2.44
_cell_volume 2220.0(5)
_computing_cell_refinement 'SAINT (Bruker, 2009)'
_computing_data_collection 'APEX2 (Bruker, 2009)'
_computing_data_reduction 'SAINT (Bruker, 2009)'
_computing_molecular_graphics 'SHELXTL (Sheldrick, 2008)'
_computing_publication_material
;
SHELXTL (Sheldrick, 2008), publCIF (Westrip, 2010) and PLATON
(Spek, 2009)
;
_computing_structure_refinement 'SHELXTL (Sheldrick, 2008)'
_computing_structure_solution 'SHELXTL (Sheldrick, 2008)'
_diffrn_ambient_temperature 120(2)
_diffrn_measured_fraction_theta_full 0.994
_diffrn_measured_fraction_theta_max 0.994
_diffrn_measurement_device_type 'Bruker SMART APEXII CCD area-detector'
_diffrn_measurement_method 'phi and omega scans'
_diffrn_radiation_monochromator graphite
_diffrn_radiation_source 'fine-focus sealed tube'
_diffrn_radiation_type MoK\a
_diffrn_radiation_wavelength 0.71073
_diffrn_reflns_av_R_equivalents 0.0543
_diffrn_reflns_av_sigmaI/netI 0.0402
_diffrn_reflns_limit_h_max 14
_diffrn_reflns_limit_h_min -14
_diffrn_reflns_limit_k_max 17
_diffrn_reflns_limit_k_min -17
_diffrn_reflns_limit_l_max 20
_diffrn_reflns_limit_l_min -20
_diffrn_reflns_number 31509
_diffrn_reflns_theta_full 28.05
_diffrn_reflns_theta_max 28.05
_diffrn_reflns_theta_min 1.90
_diffrn_standards_decay_% 0
_diffrn_standards_number 0
_exptl_absorpt_coefficient_mu 1.880
_exptl_absorpt_correction_T_max 0.713
_exptl_absorpt_correction_T_min 0.520
_exptl_absorpt_correction_type multi-scan
_exptl_absorpt_process_details '(SADABS; Bruker, 2008)'
_exptl_crystal_colour colourless
_exptl_crystal_density_diffrn 1.419
_exptl_crystal_density_method 'not measured'
_exptl_crystal_description prizm
_exptl_crystal_F_000 984
_exptl_crystal_size_max 0.22
_exptl_crystal_size_mid 0.19
_exptl_crystal_size_min 0.18
_refine_diff_density_max 0.873
_refine_diff_density_min -0.477
_refine_ls_extinction_method none
_refine_ls_goodness_of_fit_ref 1.011
_refine_ls_hydrogen_treatment constr
_refine_ls_matrix_type full
_refine_ls_number_parameters 273
_refine_ls_number_reflns 5356
_refine_ls_number_restraints 0
_refine_ls_restrained_S_all 1.011
_refine_ls_R_factor_all 0.0470
_refine_ls_R_factor_gt 0.0319
_refine_ls_shift/su_max 0.001
_refine_ls_shift/su_mean 0.000
_refine_ls_structure_factor_coef Fsqd
_refine_ls_weighting_details 'calc w=1/[\s^2^(Fo^2^)+(0.0370P)^2^+1.2826P] where P=(Fo^2^+2Fc^2^)/3'
_refine_ls_weighting_scheme calc
_refine_ls_wR_factor_gt 0.0748
_refine_ls_wR_factor_ref 0.0821
_reflns_number_gt 4309
_reflns_number_total 5356
_reflns_threshold_expression I>2\s(I)
_cod_data_source_file aa2095.cif
_cod_data_source_block I
_cod_original_sg_symbol_H-M 'P 21/c  '
_cod_database_code 2238594

loop_
_symmetry_equiv_pos_as_xyz
'x, y, z'
'-x, y+1/2, -z+1/2'
'-x, -y, -z'
'x, -y-1/2, z-1/2'

loop_
_atom_site_type_symbol
_atom_site_label
_atom_site_fract_x
_atom_site_fract_y
_atom_site_fract_z
_atom_site_U_iso_or_equiv
_atom_site_adp_type
_atom_site_calc_flag
_atom_site_refinement_flags
_atom_site_occupancy
_atom_site_symmetry_multiplicity
Br Br1 0.543412(18) 0.702949(15) 0.181863(12) 0.02186(7) Uani d . 1 1
O O1 0.83014(13) 0.48942(12) 0.72034(9) 0.0258(3) Uani d . 1 1
N N1 0.62069(14) 0.47059(12) 0.61743(10) 0.0168(3) Uani d . 1 1
N N2 0.67921(15) 0.46201(12) 0.48350(10) 0.0192(3) Uani d . 1 1
N N3 0.68765(14) 0.36830(12) 0.52479(10) 0.0178(3) Uani d . 1 1
N N4 0.64780(15) 0.29581(12) 0.65761(10) 0.0204(3) Uani d . 1 1
H H3N 0.5982 0.2991 0.7008 0.025 Uiso d R 1 1
N N5 0.62162(16) 0.62146(13) 0.53199(11) 0.0229(4) Uani d . 1 1
H H1N 0.6464 0.6474 0.4831 0.028 Uiso d R 1 1
H H2N 0.6076 0.6534 0.5810 0.028 Uiso d R 1 1
C C1 0.65153(17) 0.37328(14) 0.60340(12) 0.0174(4) Uani d . 1 1
C C2 0.64195(17) 0.52227(15) 0.54245(12) 0.0175(4) Uani d . 1 1
C C3 0.72309(18) 0.27569(14) 0.48255(12) 0.0190(4) Uani d . 1 1
H H3A 0.6502 0.2511 0.4432 0.023 Uiso calc R 1 1
C C4 0.75412(19) 0.19832(15) 0.55517(13) 0.0221(4) Uani d . 1 1
H H4A 0.7612 0.1310 0.5292 0.027 Uiso calc R 1 1
H H4B 0.8363 0.2152 0.5864 0.027 Uiso calc R 1 1
C C5 0.65589(19) 0.19465(14) 0.61958(13) 0.0219(4) Uani d . 1 1
H H5A 0.5730 0.1765 0.5885 0.026 Uiso calc R 1 1
C C6 0.6897(2) 0.11877(16) 0.69099(14) 0.0282(5) Uani d . 1 1
H H6A 0.6306 0.1245 0.7348 0.042 Uiso calc R 1 1
H H6B 0.7746 0.1320 0.7175 0.042 Uiso calc R 1 1
H H6C 0.6856 0.0509 0.6667 0.042 Uiso calc R 1 1
C C7 0.83408(17) 0.28950(14) 0.43140(12) 0.0180(4) Uani d . 1 1
C C8 0.92976(18) 0.35757(16) 0.45378(13) 0.0235(4) Uani d . 1 1
H H8A 0.9239 0.4023 0.5007 0.028 Uiso calc R 1 1
C C9 1.0336(2) 0.36042(17) 0.40785(14) 0.0281(5) Uani d . 1 1
H H9A 1.0979 0.4080 0.4229 0.034 Uiso calc R 1 1
C C10 1.0448(2) 0.29453(17) 0.34016(14) 0.0295(5) Uani d . 1 1
H H10A 1.1168 0.2963 0.3095 0.035 Uiso calc R 1 1
C C11 0.9504(2) 0.22620(18) 0.31757(13) 0.0298(5) Uani d . 1 1
H H11A 0.9574 0.1806 0.2715 0.036 Uiso calc R 1 1
C C12 0.8450(2) 0.22454(16) 0.36260(13) 0.0240(4) Uani d . 1 1
H H12A 0.7796 0.1784 0.3462 0.029 Uiso calc R 1 1
C C13 0.60915(17) 0.51128(15) 0.70338(11) 0.0181(4) Uani d . 1 1
H H13A 0.5505 0.4696 0.7332 0.022 Uiso calc R 1 1
H H13B 0.5755 0.5804 0.6985 0.022 Uiso calc R 1 1
C C14 0.73822(18) 0.51207(14) 0.75576(12) 0.0188(4) Uani d . 1 1
C C15 0.74642(18) 0.54203(14) 0.84815(12) 0.0194(4) Uani d . 1 1
C C16 0.8639(2) 0.56537(17) 0.88979(14) 0.0275(4) Uani d . 1 1
H H16A 0.9360 0.5606 0.8594 0.033 Uiso calc R 1 1
C C17 0.8757(2) 0.59558(18) 0.97557(14) 0.0316(5) Uani d . 1 1
H H17A 0.9557 0.6123 1.0034 0.038 Uiso calc R 1 1
C C18 0.7711(2) 0.60135(17) 1.02054(13) 0.0285(5) Uani d . 1 1
H H18A 0.7794 0.6226 1.0790 0.034 Uiso calc R 1 1
C C19 0.6546(2) 0.57634(16) 0.98056(13) 0.0259(4) Uani d . 1 1
H H19A 0.5833 0.5793 1.0119 0.031 Uiso calc R 1 1
C C20 0.64158(19) 0.54670(15) 0.89427(12) 0.0222(4) Uani d . 1 1
H H20A 0.5614 0.5297 0.8669 0.027 Uiso calc R 1 1
O O1S 0.69870(16) 0.69468(12) 0.37452(10) 0.0329(4) Uani d . 1 1
H H1S 0.6682 0.7057 0.3229 0.049 Uiso d R 1 1
C C1S 0.8245(2) 0.6690(2) 0.36528(16) 0.0407(6) Uani d . 1 1
H H1SA 0.8698 0.6601 0.4233 0.049 Uiso calc R 1 1
H H1SB 0.8644 0.7252 0.3368 0.049 Uiso calc R 1 1
C C2S 0.8375(2) 0.57495(19) 0.31379(17) 0.0395(6) Uani d . 1 1
H H2SA 0.9263 0.5579 0.3141 0.059 Uiso calc R 1 1
H H2SB 0.8013 0.5858 0.2543 0.059 Uiso calc R 1 1
H H2SC 0.7936 0.5198 0.3394 0.059 Uiso calc R 1 1

loop_
_atom_site_aniso_label
_atom_site_aniso_U_11
_atom_site_aniso_U_22
_atom_site_aniso_U_33
_atom_site_aniso_U_12
_atom_site_aniso_U_13
_atom_site_aniso_U_23
Br1 0.02512(11) 0.02392(11) 0.01705(10) -0.00020(8) 0.00457(7) 0.00345(8)
O1 0.0210(7) 0.0330(8) 0.0241(7) 0.0005(6) 0.0060(6) -0.0020(6)
N1 0.0212(8) 0.0161(8) 0.0135(7) 0.0028(6) 0.0038(6) -0.0005(6)
N2 0.0223(8) 0.0176(8) 0.0180(8) 0.0019(6) 0.0032(6) 0.0014(6)
N3 0.0200(8) 0.0176(8) 0.0163(7) 0.0023(6) 0.0033(6) -0.0010(6)
N4 0.0258(8) 0.0176(8) 0.0190(8) 0.0014(6) 0.0078(6) 0.0015(6)
N5 0.0322(9) 0.0194(9) 0.0185(8) 0.0042(7) 0.0095(7) 0.0023(6)
C1 0.0155(9) 0.0189(9) 0.0178(9) -0.0002(7) 0.0020(7) -0.0007(7)
C2 0.0161(9) 0.0217(10) 0.0148(8) 0.0001(7) 0.0022(7) 0.0015(7)
C3 0.0201(9) 0.0192(10) 0.0179(9) -0.0008(7) 0.0034(7) -0.0055(7)
C4 0.0256(10) 0.0162(9) 0.0255(10) -0.0006(8) 0.0069(8) -0.0025(8)
C5 0.0241(10) 0.0177(10) 0.0246(10) -0.0023(8) 0.0060(8) -0.0015(8)
C6 0.0381(12) 0.0191(10) 0.0285(11) -0.0004(9) 0.0098(9) 0.0021(8)
C7 0.0186(9) 0.0184(9) 0.0170(8) 0.0026(7) 0.0023(7) -0.0001(7)
C8 0.0233(10) 0.0229(10) 0.0244(10) -0.0003(8) 0.0027(8) -0.0037(8)
C9 0.0235(10) 0.0262(11) 0.0348(12) -0.0026(8) 0.0042(9) 0.0020(9)
C10 0.0276(11) 0.0338(12) 0.0291(11) 0.0055(9) 0.0132(9) 0.0063(9)
C11 0.0357(12) 0.0328(12) 0.0219(10) 0.0047(9) 0.0091(9) -0.0056(9)
C12 0.0265(10) 0.0232(10) 0.0223(10) -0.0001(8) 0.0032(8) -0.0036(8)
C13 0.0220(9) 0.0193(9) 0.0140(8) 0.0027(7) 0.0064(7) -0.0005(7)
C14 0.0227(10) 0.0148(9) 0.0194(9) -0.0014(7) 0.0044(7) 0.0015(7)
C15 0.0249(10) 0.0157(9) 0.0171(9) 0.0010(7) -0.0003(7) 0.0017(7)
C16 0.0253(11) 0.0288(11) 0.0282(11) -0.0008(8) 0.0023(8) -0.0024(9)
C17 0.0310(12) 0.0350(13) 0.0269(11) -0.0038(9) -0.0070(9) -0.0023(9)
C18 0.0414(13) 0.0245(11) 0.0185(10) 0.0009(9) -0.0027(8) -0.0022(8)
C19 0.0335(11) 0.0231(10) 0.0214(10) 0.0020(8) 0.0052(8) 0.0009(8)
C20 0.0258(10) 0.0212(10) 0.0195(9) 0.0013(8) 0.0013(7) -0.0006(8)
O1S 0.0432(9) 0.0366(9) 0.0191(7) 0.0049(7) 0.0041(6) 0.0034(6)
C1S 0.0407(14) 0.0546(16) 0.0265(12) -0.0076(12) 0.0015(10) -0.0021(11)
C2S 0.0408(14) 0.0338(13) 0.0462(14) 0.0064(10) 0.0156(11) 0.0128(11)

loop_
_atom_type_symbol
_atom_type_description
_atom_type_scat_dispersion_real
_atom_type_scat_dispersion_imag
_atom_type_scat_source
C C 0.0033 0.0016 'International Tables Vol C Tables 4.2.6.8 and 6.1.1.4'
H H 0.0000 0.0000 'International Tables Vol C Tables 4.2.6.8 and 6.1.1.4'
N N 0.0061 0.0033 'International Tables Vol C Tables 4.2.6.8 and 6.1.1.4'
O O 0.0106 0.0060 'International Tables Vol C Tables 4.2.6.8 and 6.1.1.4'
Br Br -0.2901 2.4595 'International Tables Vol C Tables 4.2.6.8 and 6.1.1.4'

loop_
_geom_angle_atom_site_label_1
_geom_angle_atom_site_label_2
_geom_angle_atom_site_label_3
_geom_angle
C1 N1 C2 105.84(14)
C1 N1 C13 123.01(15)
C2 N1 C13 128.34(16)
C2 N2 N3 103.54(14)
C1 N3 N2 111.60(15)
C1 N3 C3 124.82(16)
N2 N3 C3 123.43(15)
C1 N4 C5 116.37(16)
C1 N4 H3N 119.5
C5 N4 H3N 114.0
C2 N5 H1N 114.9
C2 N5 H2N 113.6
H1N N5 H2N 128.6
N3 C1 N4 125.18(17)
N3 C1 N1 107.16(16)
N4 C1 N1 127.66(17)
N2 C2 N5 124.96(17)
N2 C2 N1 111.78(16)
N5 C2 N1 123.22(16)
N3 C3 C7 112.85(16)
N3 C3 C4 106.27(15)
C7 C3 C4 110.14(16)
N3 C3 H3A 109.2
C7 C3 H3A 109.2
C4 C3 H3A 109.2
C5 C4 C3 112.97(16)
C5 C4 H4A 109.0
C3 C4 H4A 109.0
C5 C4 H4B 109.0
C3 C4 H4B 109.0
H4A C4 H4B 107.8
N4 C5 C6 109.42(16)
N4 C5 C4 107.82(15)
C6 C5 C4 111.81(17)
N4 C5 H5A 109.3
C6 C5 H5A 109.2
C4 C5 H5A 109.2
C5 C6 H6A 109.5
C5 C6 H6B 109.5
H6A C6 H6B 109.5
C5 C6 H6C 109.5
H6A C6 H6C 109.5
H6B C6 H6C 109.5
C8 C7 C12 118.81(18)
C8 C7 C3 123.43(17)
C12 C7 C3 117.55(17)
C9 C8 C7 120.17(19)
C9 C8 H8A 119.9
C7 C8 H8A 119.9
C8 C9 C10 120.7(2)
C8 C9 H9A 119.6
C10 C9 H9A 119.6
C11 C10 C9 119.59(19)
C11 C10 H10A 120.2
C9 C10 H10A 120.2
C10 C11 C12 119.7(2)
C10 C11 H11A 120.1
C12 C11 H11A 120.1
C11 C12 C7 121.0(2)
C11 C12 H12A 119.5
C7 C12 H12A 119.5
N1 C13 C14 109.53(14)
N1 C13 H13A 109.8
C14 C13 H13A 109.8
N1 C13 H13B 109.8
C14 C13 H13B 109.8
H13A C13 H13B 108.2
O1 C14 C15 122.21(18)
O1 C14 C13 119.20(17)
C15 C14 C13 118.58(16)
C16 C15 C20 119.32(18)
C16 C15 C14 118.22(17)
C20 C15 C14 122.45(18)
C17 C16 C15 120.2(2)
C17 C16 H16A 119.9
C15 C16 H16A 119.9
C18 C17 C16 120.1(2)
C18 C17 H17A 119.9
C16 C17 H17A 119.9
C19 C18 C17 120.2(2)
C19 C18 H18A 119.9
C17 C18 H18A 119.9
C18 C19 C20 120.15(19)
C18 C19 H19A 119.9
C20 C19 H19A 119.9
C19 C20 C15 119.98(19)
C19 C20 H20A 120.0
C15 C20 H20A 120.0
C1S O1S H1S 103.1
O1S C1S C2S 113.4(2)
O1S C1S H1SA 108.9
C2S C1S H1SA 108.9
O1S C1S H1SB 108.9
C2S C1S H1SB 108.9
H1SA C1S H1SB 107.7
C1S C2S H2SA 109.5
C1S C2S H2SB 109.5
H2SA C2S H2SB 109.5
C1S C2S H2SC 109.5
H2SA C2S H2SC 109.5
H2SB C2S H2SC 109.5

loop_
_geom_bond_atom_site_label_1
_geom_bond_atom_site_label_2
_geom_bond_distance
O1 C14 1.217(2)
N1 C1 1.361(2)
N1 C2 1.394(2)
N1 C13 1.461(2)
N2 C2 1.312(2)
N2 N3 1.403(2)
N3 C1 1.323(2)
N3 C3 1.467(2)
N4 C1 1.337(2)
N4 C5 1.479(2)
N4 H3N 0.9001
N5 C2 1.347(2)
N5 H1N 0.9000
N5 H2N 0.9001
C3 C7 1.510(3)
C3 C4 1.542(3)
C3 H3A 1.0000
C4 C5 1.528(3)
C4 H4A 0.9900
C4 H4B 0.9900
C5 C6 1.520(3)
C5 H5A 1.0000
C6 H6A 0.9800
C6 H6B 0.9800
C6 H6C 0.9800
C7 C8 1.389(3)
C7 C12 1.392(3)
C8 C9 1.385(3)
C8 H8A 0.9500
C9 C10 1.387(3)
C9 H9A 0.9500
C10 C11 1.382(3)
C10 H10A 0.9500
C11 C12 1.390(3)
C11 H11A 0.9500
C12 H12A 0.9500
C13 C14 1.537(3)
C13 H13A 0.9900
C13 H13B 0.9900
C14 C15 1.488(3)
C15 C16 1.396(3)
C15 C20 1.397(3)
C16 C17 1.389(3)
C16 H16A 0.9500
C17 C18 1.385(3)
C17 H17A 0.9500
C18 C19 1.382(3)
C18 H18A 0.9500
C19 C20 1.395(3)
C19 H19A 0.9500
C20 H20A 0.9500
O1S C1S 1.416(3)
O1S H1S 0.8502
C1S C2S 1.503(4)
C1S H1SA 0.9900
C1S H1SB 0.9900
C2S H2SA 0.9800
C2S H2SB 0.9800
C2S H2SC 0.9800

loop_
_geom_hbond_atom_site_label_D
_geom_hbond_atom_site_label_H
_geom_hbond_atom_site_label_A
_geom_hbond_site_symmetry_A
_geom_hbond_distance_DH
_geom_hbond_distance_HA
_geom_hbond_distance_DA
_geom_hbond_angle_DHA
_geom_hbond_publ_flag
N4 H3N Br1 3_666 0.90 2.49 3.392(2) 176 y
N5 H1N O1S 1_555 0.90 1.94 2.839(2) 176 y
N5 H2N Br1 4_576 0.90 2.61 3.468(2) 159 y
O1S H1S Br1 1_555 0.85 2.46 3.287(2) 165 y

loop_
_geom_torsion_atom_site_label_1
_geom_torsion_atom_site_label_2
_geom_torsion_atom_site_label_3
_geom_torsion_atom_site_label_4
_geom_torsion
C2 N2 N3 C1 2.6(2)
C2 N2 N3 C3 178.23(16)
N2 N3 C1 N4 179.06(17)
C3 N3 C1 N4 3.5(3)
N2 N3 C1 N1 -1.3(2)
C3 N3 C1 N1 -176.87(16)
C5 N4 C1 N3 -15.1(3)
C5 N4 C1 N1 165.38(18)
C2 N1 C1 N3 -0.5(2)
C13 N1 C1 N3 -162.89(16)
C2 N1 C1 N4 179.17(18)
C13 N1 C1 N4 16.7(3)
N3 N2 C2 N5 179.50(18)
N3 N2 C2 N1 -2.8(2)
C1 N1 C2 N2 2.2(2)
C13 N1 C2 N2 163.37(17)
C1 N1 C2 N5 179.90(18)
C13 N1 C2 N5 -18.9(3)
C1 N3 C3 C7 -140.15(18)
N2 N3 C3 C7 44.8(2)
C1 N3 C3 C4 -19.3(2)
N2 N3 C3 C4 165.59(16)
N3 C3 C4 C5 46.9(2)
C7 C3 C4 C5 169.40(16)
C1 N4 C5 C6 163.01(17)
C1 N4 C5 C4 41.2(2)
C3 C4 C5 N4 -59.0(2)
C3 C4 C5 C6 -179.28(17)
N3 C3 C7 C8 31.3(3)
C4 C3 C7 C8 -87.2(2)
N3 C3 C7 C12 -154.10(17)
C4 C3 C7 C12 87.3(2)
C12 C7 C8 C9 0.2(3)
C3 C7 C8 C9 174.75(19)
C7 C8 C9 C10 -1.2(3)
C8 C9 C10 C11 0.9(3)
C9 C10 C11 C12 0.3(3)
C10 C11 C12 C7 -1.2(3)
C8 C7 C12 C11 1.0(3)
C3 C7 C12 C11 -173.87(19)
C1 N1 C13 C14 66.8(2)
C2 N1 C13 C14 -91.5(2)
N1 C13 C14 O1 6.3(2)
N1 C13 C14 C15 -174.53(15)
O1 C14 C15 C16 13.9(3)
C13 C14 C15 C16 -165.25(18)
O1 C14 C15 C20 -165.57(19)
C13 C14 C15 C20 15.3(3)
C20 C15 C16 C17 -1.8(3)
C14 C15 C16 C17 178.8(2)
C15 C16 C17 C18 0.9(3)
C16 C17 C18 C19 0.5(3)
C17 C18 C19 C20 -1.0(3)
C18 C19 C20 C15 0.2(3)
C16 C15 C20 C19 1.2(3)
C14 C15 C20 C19 -179.30(19)
